data_1000024
loop_
_publ_author_name
'Yamane, Hisanori'
'Sakamoto, Takashi'
'Kubota, Shun-ichi'
'Shimada, Masahiko'

_publ_section_title
;
Gd~3~GaO~6~ by X-ray powder diffraction
;
_journal_issue 4
_journal_name_full 'Acta Crystallographica, Section C'
_journal_page_first 479
_journal_page_last 481
_journal_paper_doi 10.1107/S0108270198016096
_journal_volume 55
_journal_year 1999
_chemical_formula_iupac 'Gd3 Ga O6'
_chemical_formula_structural Gd~3~(GaO~4~)O~2~
_chemical_formula_sum 'Ga Gd3 O6'
_chemical_formula_weight 637.47
_chemical_name_common 'gadolinium gallium oxide'
_chemical_name_systematic
;
trigadolinium galium oxide
;
_space_group_IT_number 36
_symmetry_cell_setting orthorhombic
_symmetry_space_group_name_Hall 'C 2c -2'
_symmetry_space_group_name_H-M 'C m c 21'
_cell_angle_alpha 90.0
_cell_angle_beta 90.0
_cell_angle_gamma 90.0
_cell_formula_units_Z 4
_cell_length_a 8.99280(10)
_cell_length_b 11.2809(2)
_cell_length_c 5.48116(9)
_cell_measurement_temperature 293(2)
_cell_volume 556.05(2)
_computing_data_collection 'RISM (Rigaku Corporation, 1995)'
_computing_molecular_graphics 'ATOMS (Dowty, 1998)'
_computing_structure_refinement 'RIETAN97 (Izumi, 1997)'
_computing_structure_solution 'EXPO (Altomare et al., 1998)'
_diffrn_ambient_temperature 293(2)
_diffrn_measurement_device RIGAKU_RINT2500V
_diffrn_measurement_method '\q/2\q step scans'
_diffrn_radiation_source 'RIGAKU_RINT2500V rotaing Cu anode'
_diffrn_radiation_type 'Cu K\a~1~,\a~2~'
_diffrn_reflns_limit_h_max 10
_diffrn_reflns_limit_h_min 0
_diffrn_reflns_limit_k_max 12
_diffrn_reflns_limit_k_min 0
_diffrn_reflns_limit_l_max 6
_diffrn_reflns_limit_l_min 0
_diffrn_reflns_theta_max 59.98
_diffrn_reflns_theta_min 6.29
_exptl_absorpt_coefficient_mu 246.9
_exptl_crystal_density_diffrn 7.615
_refine_ls_goodness_of_fit_all 1.3236
_refine_ls_number_constraints 4
_refine_ls_number_parameters 43
_refine_ls_R_factor_all .0247
_refine_ls_shift/esd_max <0.001
_refine_ls_shift/esd_mean 0.00
_reflns_number_total 248
_cod_duplicate_entry 2008330
_cod_data_source_file br1230.cif
_cod_original_formula_sum 'Gd3 Ga O6'
_cod_database_code 1000024

loop_
_symmetry_equiv_pos_as_xyz
'x, y, z'
'-x, -y, z+1/2'
'x, -y, z+1/2'
'-x, y, z'
'x+1/2, y+1/2, z'
'-x+1/2, -y+1/2, z+1/2'
'x+1/2, -y+1/2, z+1/2'
'-x+1/2, y+1/2, z'

loop_
_atom_site_label
_atom_site_fract_x
_atom_site_fract_y
_atom_site_fract_z
_atom_site_U_iso_or_equiv
_atom_site_occupancy
Gd1 0.19320(14) 0.10615(14) 0.44679(9) 0.0008(4) 1.0
Gd2 0 0.3958(2) 0.4029(9) 0.0008 1.0
Ga 0 0.1947(4) 0 0.0003(13) 1.0
O1 0.155(2) 0.2512(14) 0.183(3) 0.004(3) 1.0
O2 0.338(2) 0.013(2) 0.219(5) 0.004 1.0
O3 0 0.049(2) 0.167(5) 0.004 1.0
O4 0 0.202(2) 0.661(4) 0.004 1.0

loop_
_atom_type_symbol
_atom_type_description
_atom_type_scat_dispersion_real
_atom_type_scat_dispersion_imag
_atom_type_scat_source
O O 0.049 0.032 'International Tables Vol C Tables 4.2.6.8 and 6.1.1.4'
Ga Ga -8.838 11.916 'International Tables Vol C Tables 4.2.6.8 and 6.1.1.4'
Gd Gd -1.285 0.776 'International Tables Vol C Tables 4.2.6.8 and 6.1.1.4'

loop_
_diffrn_radiation_wavelength
'1.540562, 1.544390'

loop_
_geom_angle_atom_site_label_1
_geom_angle_atom_site_label_2
_geom_angle_atom_site_label_3
_geom_angle_site_symmetry_1
_geom_angle_site_symmetry_3
_geom_angle
_geom_angle_publ_flag
O1 Ga O4 . 1_554 122.1(7) yes
O1 Ga O3 . . 92.2(8) yes
O1 Ga O1 . 4_555 99.0(12) yes
O4 Ga O3 1_554 . 121.8(12) yes
O4 Ga O1 1_554 4_555 122.1(7) yes
O3 Ga O1 . 4_555 92.2(8) yes

loop_
_geom_bond_atom_site_label_1
_geom_bond_atom_site_label_2
_geom_bond_site_symmetry_2
_geom_bond_distance
_geom_bond_publ_flag
Gd1 O2 . 2.08(2) yes
Gd1 O1 . 2.21(2) yes
Gd1 O4 . 2.36(2) yes
Gd1 O2 3_555 2.39(2) yes
Gd1 O3 . 2.41(2) yes
Gd1 O1 6_555 2.48(2) yes
Gd1 O3 2_555 2.74(2) yes
Gd2 O2 8_555 2.21(2) yes
Gd2 O2 5_455 2.21(2) yes
Gd2 O1 . 2.46(2) yes
Gd2 O1 4_555 2.46(2) yes
Gd2 O2 6_555 2.49(2) yes
Gd2 O2 7_455 2.49(2) yes
Gd2 O4 . 2.60(2) yes
Ga O1 . 1.83(2) yes
Ga O1 4_555 1.83(2) yes
Ga O4 1_554 1.86(2) yes
Ga O3 . 1.89(2) yes
